data_4320908
loop_
_publ_author_name
'Petra J. van Koningsbruggen'
'Yann Garcia'
'Olivier Kahn'
'L\'eopold Fourn\`es'
'Huub Kooijman'
'Anthony L. Spek'
'Jaap G. Haasnoot'
'Jacques Moscovici'
'Karine Provost'
'Alain Michalowicz'
'Franz Renz'
'Philipp G\"utlich'

_publ_contact_author_address
;
    Bijvoet Center for Biomolecular Research
    Department of Crystal and Structural Chemistry
    Utrecht University
    Padualaan 8
    3584 CH Utrecht
    The Netherlands
;
_publ_contact_author_email spea@chem.uu.nl
_publ_contact_author_fax '+31 30 2533940'
_publ_contact_author_name '   Dr. A.L. Spek'
_publ_contact_author_phone '+31 30 2532538'
_publ_section_title
;
 Synthesis, Crystal Structure, EXAFS, and Magnetic Properties of Catena
 [\m-Tris(1,2-bis(tetrazol-1-yl)propane-N1,N1')iron(II)] Bis(perchlorate).
 First Crystal Structure of an Iron(II) Spin-Crossover Chain Compound
;
_journal_name_full 'Inorganic Chemistry'
_journal_page_first 1891
_journal_page_last 1900
_journal_paper_doi 10.1021/ic991118n
_journal_volume 39
_journal_year 2000
_chemical_compound_source 'see text'
_chemical_formula_moiety '2(C15 H24 Fe N24), 4(Cl O3), 4(O)'
_chemical_formula_sum 'C30 H48 Cl4 Fe2 N48 O16'
_chemical_formula_weight 1590.66
_chemical_name_systematic
;
 ?
;
_space_group_IT_number 165
_symmetry_cell_setting trigonal
_symmetry_space_group_name_Hall '-P 3 2"c'
_symmetry_space_group_name_H-M 'P -3 c 1'
_cell_angle_alpha 90
_cell_angle_beta 90
_cell_angle_gamma 120
_cell_formula_units_Z 1
_cell_length_a 11.0301(18)
_cell_length_b 11.0301(18)
_cell_length_c 14.5458(18)
_cell_measurement_temperature 100
_cell_volume 1532.6(4)
_computing_cell_refinement 'SET4 (de Boer & Duisenberg, 1984)'
_computing_data_collection 'Locally modified CAD4-Version 5 Software'
_computing_data_reduction 'HELENA (Spek, 1997)'
_computing_publication_material 'PLATON (Spek, 1990)'
_computing_structure_refinement 'SHELXL-97 (Sheldrick, 1997)'
_diffrn_ambient_temperature 100
_diffrn_radiation_type 'Mo K\a'
_diffrn_radiation_wavelength 0.71073
_diffrn_reflns_av_R_equivalents 0.0415
_diffrn_reflns_av_sigmaI/netI 0.0339
_diffrn_reflns_limit_h_max 12
_diffrn_reflns_limit_h_min -14
_diffrn_reflns_limit_k_max 14
_diffrn_reflns_limit_k_min -12
_diffrn_reflns_limit_l_max 18
_diffrn_reflns_limit_l_min 0
_diffrn_reflns_number 4032
_diffrn_reflns_reduction_process
;
 ?
;
_diffrn_reflns_theta_max 27.44
_diffrn_reflns_theta_min 1.40
_exptl_absorpt_coefficient_mu 0.75
_exptl_crystal_colour purple
_exptl_crystal_density_diffrn 1.724
_exptl_crystal_density_method 'Not Measured'
_exptl_crystal_F_000 812
_exptl_crystal_size_max 0.3
_exptl_crystal_size_mid 0.3
_exptl_crystal_size_min 0.2
_refine_diff_density_max 0.639
_refine_diff_density_min -0.261
_refine_diff_density_rms 0.061
_refine_ls_abs_structure_details none
_refine_ls_abs_structure_Flack none
_refine_ls_extinction_method none
_refine_ls_goodness_of_fit_ref 1.068
_refine_ls_hydrogen_treatment 'H-atom refinement: see text '
_refine_ls_matrix_type full
_refine_ls_number_parameters 90
_refine_ls_number_reflns 1179
_refine_ls_number_restraints 8
_refine_ls_restrained_S_all 1.080
_refine_ls_R_factor_all 0.0815
_refine_ls_R_factor_gt 0.0503
_refine_ls_shift/su_max 0.148
_refine_ls_shift/su_mean 0.034
_refine_ls_structure_factor_coef Fsqd
_refine_ls_weighting_details w=1/[^
_refine_ls_weighting_scheme calc
_refine_ls_wR_factor_gt 0.1145
_refine_ls_wR_factor_ref 0.1278
_reflns_number_gt 797
_reflns_number_total 1179
_reflns_threshold_expression >2sigma(i)
_cod_data_source_file ic991118n_2.cif
_cod_data_source_block S1704C
_cod_depositor_comments
;
The following automatic conversions were performed:

'_symmetry_cell_setting' value 'Trigonal' changed to 'trigonal'
according to the built-in table from CIF Core dictionary named
'cif_core.dic' version 2.4.1 from 2010-06-29.

Automatic conversion script
Id: cif_fix_values 1646 2011-03-28 12:23:43Z adriana 

The following automatic conversions were performed:

'_refine_ls_weighting_scheme' value 'calc w=1/[^' was changed to
'calc'. New tag '_refine_ls_weighting_details' was created. The value
of the new tag was set to 'w=1/[^'.

Automatic conversion script
Id: cif_fix_values 3143 2015-03-26 13:38:13Z robertas 
;
_cod_database_code 4320908

loop_
_symmetry_equiv_pos_as_xyz
x,y,z
-y,x-y,z
-x+y,-x,z
y,x,1/2-z
-x,-x+y,1/2-z
x-y,-y,1/2-z
-x,-y,-z
y,-x+y,-z
x-y,x,-z
-y,-x,1/2+z
x,x-y,1/2+z
-x+y,y,1/2+z

loop_
_atom_site_aniso_label
_atom_site_aniso_U_11
_atom_site_aniso_U_22
_atom_site_aniso_U_33
_atom_site_aniso_U_23
_atom_site_aniso_U_13
_atom_site_aniso_U_12
Fe1 0.0485(4) 0.0485(4) 0.0465(8) 0.0000 0.0000 0.0242(2)
N1 0.067(3) 0.071(3) 0.065(2) 0.008(2) 0.005(2) -0.003(2)
N2 0.065(3) 0.114(4) 0.082(3) 0.012(3) -0.019(3) 0.015(3)
N3 0.070(3) 0.080(3) 0.079(3) 0.006(2) -0.015(2) 0.030(2)
N4 0.060(2) 0.061(2) 0.0569(19) 0.0064(17) 0.0069(19) 0.0240(19)
C1 0.064(3) 0.068(3) 0.059(2) 0.001(2) 0.002(2) 0.017(3)
C2 0.103(6) 0.103(6) 0.083(3) -0.004(5) -0.003(4) -0.048(3)
C3 0.069(8) 0.098(9) 0.079(6) -0.017(7) 0.026(6) 0.001(6)
Cl1A 0.0800(12) 0.0800(12) 0.071(2) 0.0000 0.0000 0.0400(6)
O11A 0.232(10) 0.233(10) 0.108(9) 0.0000 0.0000 0.116(5)
O12A 0.154(6) 0.111(4) 0.186(6) 0.035(5) 0.060(6) 0.091(5)

loop_
_atom_site_label
_atom_site_type_symbol
_atom_site_thermal_displace_type
_atom_site_fract_x
_atom_site_fract_y
_atom_site_fract_z
_atom_site_occupancy
_atom_site_U_iso_or_equiv
Fe1 Fe Uani 0.000000 0.000000 0.000000 1.002 0.0479(3)
N1 N Uani 0.3286(5) 0.2954(5) 0.1572(3) 1.000 0.0843(16)
N2 N Uani 0.3338(5) 0.1810(6) 0.1767(3) 1.000 0.1002(19)
N3 N Uani 0.2394(5) 0.0791(4) 0.1305(3) 1.000 0.0797(17)
N4 N Uani 0.1681(4) 0.1275(4) 0.0797(3) 1.000 0.0621(11)
C1 C Uani 0.2284(5) 0.2599(5) 0.0973(3) 1.000 0.0708(16)
C2 C Uani 0.4232(9) 0.4277(9) 0.2007(3) 1.000 0.141(3)
C3 C Uani 0.5434(12) 0.5211(14) 0.1632(8) 0.500 0.100(4)
Cl1A Cl Uani 0.333300 0.666700 0.0229(2) 0.87(3) 0.0770(9)
O11A O Uani 0.333300 0.666700 0.1200(8) 0.87(3) 0.191(6)
O12A O Uani 0.2870(9) 0.7594(8) 0.0084(7) 0.872(11) 0.139(3)
Cl1B Cl Uiso 0.333300 0.666700 -0.040(5) 0.13(3) 0.0770
O11B O Uiso 0.333300 0.666700 -0.130(5) 0.13(3) 0.1910
O12B O Uiso 0.316(7) 0.544(3) -0.004(5) 0.128(11) 0.1390
H1 H Uiso 0.203700 0.321300 0.070900 1.000 0.0850
H2A H Uiso 0.516800 0.460400 0.177100 0.500 0.1690
H2B H Uiso 0.396200 0.495600 0.183100 0.500 0.1690
H2C H Uiso 0.369700 0.476000 0.193100 0.500 0.1690
H3A H Uiso 0.603000 0.481300 0.156600 0.500 0.1510
H3B H Uiso 0.588300 0.602300 0.202000 0.500 0.1510
H3C H Uiso 0.526200 0.547600 0.103900 0.500 0.1510

loop_
_atom_type_symbol
_atom_type_description
_atom_type_scat_dispersion_real
_atom_type_scat_dispersion_imag
_atom_type_scat_source
O O 0.0106 0.0060 'International Tables Vol C Tables 4.2.6.8 and 6.1.1.4'
N N 0.0061 0.0033 'International Tables Vol C Tables 4.2.6.8 and 6.1.1.4'
Fe Fe 0.3463 0.8444 'International Tables Vol C Tables 4.2.6.8 and 6.1.1.4'
Cl Cl 0.1484 0.1585 'International Tables Vol C Tables 4.2.6.8 and 6.1.1.4'
H H 0.0000 0.0000 'International Tables Vol C Tables 4.2.6.8 and 6.1.1.4'
C C 0.0033 0.0016 'International Tables Vol C Tables 4.2.6.8 and 6.1.1.4'

loop_
_geom_angle_atom_site_label_1
_geom_angle_atom_site_label_2
_geom_angle_atom_site_label_3
_geom_angle
_geom_angle_site_symmetry_1
_geom_angle_site_symmetry_2
_geom_angle_site_symmetry_3
_geom_angle_publ_flag
N4 Fe1 N4 90.8(2) . . 2_555 yes
N4 Fe1 N4 90.83(19) . . 3_555 yes
N4 Fe1 N4 180.00 . . 7_555 yes
N4 Fe1 N4 89.2(2) . . 8_555 yes
N4 Fe1 N4 89.17(19) . . 9_555 yes
N4 Fe1 N4 90.8(2) 2_555 . 3_555 yes
N4 Fe1 N4 89.2(2) 2_555 . 7_555 yes
N4 Fe1 N4 180.00 2_555 . 8_555 yes
N4 Fe1 N4 89.2(2) 2_555 . 9_555 yes
N4 Fe1 N4 89.17(19) 3_555 . 7_555 yes
N4 Fe1 N4 89.2(2) 3_555 . 8_555 yes
N4 Fe1 N4 180.00 3_555 . 9_555 yes
N4 Fe1 N4 90.8(2) 7_555 . 8_555 yes
N4 Fe1 N4 90.83(19) 7_555 . 9_555 yes
N4 Fe1 N4 90.8(2) 8_555 . 9_555 yes
O11A Cl1A O12A 98.9(4) . . 3_565 yes
O12A Cl1A O12A 117.7(6) . . 2_665 yes
O12A Cl1A O12A 117.7(6) . . 3_565 yes
O12A Cl1A O12A 117.6(6) 2_665 . 3_565 yes
O11A Cl1A O12A 98.9(4) . . . yes
O11A Cl1A O12A 98.9(4) . . 2_665 yes
O11B Cl1B O12B 112(4) . . . yes
O12B Cl1B O12B 106(5) . . 3_565 yes
O12B Cl1B O12B 106(5) 2_665 . 3_565 yes
O11B Cl1B O12B 112(4) . . 2_665 yes
O11B Cl1B O12B 112(4) . . 3_565 yes
O12B Cl1B O12B 106(5) . . 2_665 yes
C1 N1 C2 132.1(6) . . . yes
N2 N1 C2 121.0(6) . . . yes
N2 N1 C1 106.9(5) . . . yes
N1 N2 N3 108.8(5) . . . yes
N2 N3 N4 108.4(4) . . . yes
N3 N4 C1 105.2(4) . . . yes
Fe1 N4 N3 122.7(3) . . . yes
Fe1 N4 C1 132.0(4) . . . yes
N1 C1 N4 110.6(5) . . . yes
N1 C2 C3 122.8(7) . . . yes
N1 C2 C2 114.9(7) . . 4_555 yes
C2 C2 C3 113.6(9) 4_555 . . no
N1 C1 H1 124.75 . . . no
N4 C1 H1 124.65 . . . no
C3 C2 H2A 25.71 . . . no
H2A C2 H2B 107.48 . . . no
C3 C2 H2B 82.23 . . . no
C3 C2 H2C 99.89 . . . no
N1 C2 H2A 108.47 . . . no
N1 C2 H2B 108.58 . . . no
N1 C2 H2C 99.93 . . . no
C2 C2 H2C 99.91 4_555 . . no
C2 C2 H2A 108.50 4_555 . . no
H2B C2 H2C 17.72 . . . no
H2A C2 H2C 125.21 . . . no
C2 C2 H2B 108.65 4_555 . . no
H3A C3 H3C 109.52 . . . no
H3B C3 H3C 109.42 . . . no
H3A C3 H3B 109.47 . . . no
C2 C3 H2A 43.16 . . . no
C2 C3 H3A 109.49 . . . no
C2 C3 H3B 109.42 . . . no
C2 C3 H3C 109.51 . . . no
H2A C3 H3A 66.33 . . . no
H2A C3 H3B 124.37 . . . no
H2A C3 H3C 124.56 . . . no

loop_
_geom_bond_atom_site_label_1
_geom_bond_atom_site_label_2
_geom_bond_distance
_geom_bond_site_symmetry_1
_geom_bond_site_symmetry_2
_geom_bond_publ_flag
Fe1 N4 2.038(4) . . yes
Cl1A O11A 1.412(12) . . yes
Cl1A O12A 1.369(10) . . yes
Cl1B O11B 1.31(10) . . yes
Cl1B O12B 1.37(5) . . yes
N1 N2 1.322(8) . . yes
N1 C1 1.304(8) . . yes
N1 C2 1.448(9) . . yes
N2 N3 1.276(7) . . yes
N3 N4 1.367(7) . . yes
N4 C1 1.292(6) . . yes
C2 C2 1.437(6) . 4_555 no
C2 C3 1.323(17) . . no
C1 H1 0.9300 . . no
C2 H2A 0.9703 . . no
C2 H2B 0.9686 . . no
C2 H2C 0.9791 . . no
C3 H3A 0.9606 . . no
C3 H3B 0.9604 . . no
C3 H3C 0.9596 . . no
C3 H2A 0.6155 . . no

loop_
_geom_contact_atom_site_label_1
_geom_contact_atom_site_label_2
_geom_contact_distance
_geom_contact_site_symmetry_1
_geom_contact_site_symmetry_2
_geom_contact_publ_flag
O11B N2 3.255(17) . 8_565 no
O11B N2 3.255(16) . 9_555 no
O11B N2 3.255(16) . 7_665 no
O12A C1 3.164(13) . 3_565 no
O12A N2 3.269(12) . 8_565 no
O12B C1 3.15(4) . . no
O12A H1 2.2900 . 3_565 no
O12B H1 2.3901 . . no
N1 N2 3.059(8) . 4_555 no
N1 N1 2.773(6) . 4_555 no
N2 C3 2.910(19) . 2_655 no
N2 O12A 3.269(12) . 9_655 no
N2 N1 3.059(7) . 4_555 no
N2 O11B 3.255(16) . 8_555 no
N2 O11B 3.255(16) . 7_665 no
N2 O11B 3.255(16) . 9_655 no
N3 N4 3.016(7) . 3_555 no
N3 C1 3.036(6) . 3_555 no
N3 C1 3.380(6) . 8_555 no
N3 C3 3.042(19) . 2_655 no
N4 N3 3.016(7) . 2_555 no
N2 H3B 2.6028 . 2_655 no
N2 H2C 2.6673 . 4_555 no
N2 H3A 2.4509 . 2_655 no
N3 H1 2.8453 . 3_555 no
N3 H3A 2.8997 . 2_655 no
N3 H3B 2.6416 . 2_655 no
N4 H1 2.8019 . 8_555 no
C1 O12B 3.15(4) . . no
C1 O12A 3.164(12) . 2_665 no
C1 N3 3.036(8) . 2_555 no
C1 N3 3.380(6) . 9_555 no
C3 N2 2.910(17) . 3_665 no
C3 N3 3.042(15) . 3_665 no
H1 H2C 2.5099 . . no
H1 O12B 2.3901 . . no
H1 O12A 2.2900 . 2_665 no
H1 N4 2.8019 . 9_555 no
H1 N3 2.8453 . 2_555 no
H2C N2 2.6673 . 4_555 no
H2C H1 2.5099 . . no
H3A N2 2.4509 . 3_665 no
H3A N3 2.8997 . 3_665 no
H3B N2 2.6028 . 3_665 no
H3B N3 2.6416 . 3_665 no

loop_
_geom_hbond_atom_site_label_D
_geom_hbond_atom_site_label_H
_geom_hbond_atom_site_label_A
_geom_hbond_distance_DH
_geom_hbond_distance_HA
_geom_hbond_distance_DA
_geom_hbond_angle_DHA
_geom_hbond_site_symmetry_A
_geom_hbond_publ_flag
C1 H1 O12A 0.9300 2.2900 3.164(12) 156.40 2_665 yes
C3 H3A N2 0.9606 2.4509 2.910(17) 109.04 3_665 yes

loop_
_geom_torsion_atom_site_label_1
_geom_torsion_atom_site_label_2
_geom_torsion_atom_site_label_3
_geom_torsion_atom_site_label_4
_geom_torsion
_geom_torsion_site_symmetry_1
_geom_torsion_site_symmetry_2
_geom_torsion_site_symmetry_3
_geom_torsion_site_symmetry_4
_geom_torsion_publ_flag
N4 Fe1 N4 N3 115.7(4) 2_555 . . . no
N4 Fe1 N4 C1 -62.0(5) 2_555 . . . no
N4 Fe1 N4 N3 24.9(4) 3_555 . . . no
N4 Fe1 N4 C1 -152.8(5) 3_555 . . . no
N4 Fe1 N4 N3 -64.3(4) 8_555 . . . no
N4 Fe1 N4 C1 118.0(5) 8_555 . . . no
N4 Fe1 N4 N3 -155.1(4) 9_555 . . . no
N4 Fe1 N4 C1 27.2(5) 9_555 . . . no
C1 N1 N2 N3 -0.3(6) . . . . no
C2 N1 N2 N3 179.3(6) . . . . no
N2 N1 C1 N4 1.4(6) . . . . no
C2 N1 C1 N4 -178.1(6) . . . . no
N2 N1 C2 C3 93.8(11) . . . . no
N2 N1 C2 C2 -51.6(11) . . . 4_555 no
C1 N1 C2 C3 -86.7(14) . . . . no
C1 N1 C2 C2 127.8(8) . . . 4_555 no
N1 N2 N3 N4 -0.9(6) . . . . no
N2 N3 N4 Fe1 -176.6(4) . . . . no
N2 N3 N4 C1 1.7(6) . . . . no
Fe1 N4 C1 N1 176.1(4) . . . . no
N3 N4 C1 N1 -1.9(6) . . . . no
N1 C2 C2 N1 -35.2(12) . . 4_555 4_555 no
N1 C2 C2 C3 176.1(11) . . 4_555 4_555 no
C3 C2 C2 N1 176.1(10) . . 4_555 4_555 no
C3 C2 C2 C3 27.5(16) . . 4_555 4_555 no
